data_7242920
loop_
_publ_author_name
'Visinescu, Diana'
'Alexandru, Maria-Gabriela'
'Dumitrescu, Dan G.'
'Shova, Sergiu'
'Moliner, Nicol\'as'
'Lloret, Francesc'
'Julve, Miguel'

_publ_section_title
;
 Cyanido-bridged {FeIIILnIII} heterobimetallic chains assembled through
 the [FeIII{HB(pz)3}(CN)3]&#x2212; complex as metalloligand: synthesis,
 crystal structure and magnetic properties
;
_journal_issue 26
_journal_name_full CrystEngComm
_journal_page_first 4615
_journal_page_last 4626
_journal_paper_doi 10.1039/D1CE00626F
_journal_volume 23
_journal_year 2021
_chemical_formula_moiety 'C22 H20 B Fe Ho N13 O9, C2 H3 N'
_chemical_formula_sum 'C24 H23 B Fe Ho N14 O9'
_chemical_formula_weight 883.15
_space_group_crystal_system monoclinic
_space_group_IT_number 14
_space_group_name_Hall '-P 2ybc'
_space_group_name_H-M_alt 'P 1 21/c 1'
_atom_sites_solution_hydrogens mixed
_audit_creation_date 2021-03-28
_audit_creation_method
;
Olex2 1.3
(compiled 2020.11.12 svn.r5f609507 for OlexSys, GUI svn.r6272)
;
_audit_update_record
;
2021-03-28 deposited with the CCDC.	2021-05-26 downloaded from the CCDC.
;
_cell_angle_alpha 90
_cell_angle_beta 90.93(3)
_cell_angle_gamma 90
_cell_formula_units_Z 4
_cell_length_a 17.194(3)
_cell_length_b 14.188(3)
_cell_length_c 13.177(3)
_cell_measurement_reflns_used 2854
_cell_measurement_temperature 293(2)
_cell_measurement_theta_max 24.536
_cell_measurement_theta_min 2.234
_cell_volume 3214.1(11)
_computing_molecular_graphics 'Olex2 1.3 (Dolomanov et al., 2009)'
_computing_publication_material 'Olex2 1.3 (Dolomanov et al., 2009)'
_computing_structure_refinement 'SHELXL 2018/3 (Sheldrick, 2015)'
_computing_structure_solution 'SHELXT 2018/2 (Sheldrick, 2018)'
_diffrn_ambient_temperature 293(2)
_diffrn_measured_fraction_theta_full 0.992
_diffrn_measured_fraction_theta_max 0.992
_diffrn_measurement_device_type 'Xcalibur, Eos'
_diffrn_measurement_method '\w scans'
_diffrn_radiation_type Mok\a
_diffrn_radiation_wavelength 0.71073
_diffrn_reflns_av_R_equivalents 0.0552
_diffrn_reflns_av_unetI/netI 0.0527
_diffrn_reflns_Laue_measured_fraction_full 0.992
_diffrn_reflns_Laue_measured_fraction_max 0.992
_diffrn_reflns_limit_h_max 20
_diffrn_reflns_limit_h_min -20
_diffrn_reflns_limit_k_max 16
_diffrn_reflns_limit_k_min -16
_diffrn_reflns_limit_l_max 15
_diffrn_reflns_limit_l_min -15
_diffrn_reflns_number 17533
_diffrn_reflns_point_group_measured_fraction_full 0.992
_diffrn_reflns_point_group_measured_fraction_max 0.992
_diffrn_reflns_theta_full 24.621
_diffrn_reflns_theta_max 24.621
_diffrn_reflns_theta_min 1.167
_exptl_absorpt_coefficient_mu 2.859
_exptl_crystal_colour 'clear light red'
_exptl_crystal_colour_lustre clear
_exptl_crystal_colour_modifier light
_exptl_crystal_colour_primary red
_exptl_crystal_density_diffrn 1.825
_exptl_crystal_description prism
_exptl_crystal_F_000 1740
_exptl_crystal_size_max 0.12
_exptl_crystal_size_mid 0.1
_exptl_crystal_size_min 0.08
_refine_diff_density_max 2.191
_refine_diff_density_min -1.120
_refine_diff_density_rms 0.156
_refine_ls_extinction_method none
_refine_ls_goodness_of_fit_ref 1.050
_refine_ls_hydrogen_treatment constr
_refine_ls_matrix_type full
_refine_ls_number_parameters 448
_refine_ls_number_reflns 5625
_refine_ls_number_restraints 6
_refine_ls_restrained_S_all 1.051
_refine_ls_R_factor_all 0.0484
_refine_ls_R_factor_gt 0.0402
_refine_ls_shift/su_max 0.002
_refine_ls_shift/su_mean 0.000
_refine_ls_structure_factor_coef Fsqd
_refine_ls_weighting_details 'w=1/[\s^2^(Fo^2^)+(0.0650P)^2^+1.2565P] where P=(Fo^2^+2Fc^2^)/3'
_refine_ls_weighting_scheme calc
_refine_ls_wR_factor_gt 0.1016
_refine_ls_wR_factor_ref 0.1059
_reflns_Friedel_coverage 0.000
_reflns_number_gt 4766
_reflns_number_total 5625
_reflns_threshold_expression 'I > 2\s(I)'
_cod_data_source_file d1ce00626f2.cif
_cod_data_source_block fehonno_c1redo
_cod_depositor_comments 'Adding full bibliography for 7242919--7242922.cif.'
_cod_database_code 7242920
_shelx_shelxl_version_number 2018/3
_shelx_space_group_comment
;
The symmetry employed for this shelxl refinement is uniquely defined
by the following loop, which should always be used as a source of
symmetry information in preference to the above space-group names.
They are only intended as comments.
;
_olex2_refinement_description
;
1. Fixed Uiso
 At 1.2 times of:
  All B(H) groups, All C(H) groups
 At 1.5 times of:
  All C(H,H,H) groups, All O(H,H) groups
2. Restrained distances
 N14-C23 = N14X-C23X
 1.16 with sigma of 0.01
 C24-C23 = C24X-C23X
 1.54 with sigma of 0.01
 N14X-C24X
 2.677 with sigma of 0.01
 N14-C24
 2.667 with sigma of 0.01
3. Uiso/Uaniso restraints and constraints
Uiso(C24X) = Uiso(C24)
Uiso(C23) = Uiso(C23X)
Uiso(N14) = Uiso(N14X)
4. Others
 Sof(C23X)=Sof(C24X)=Sof(H24D)=Sof(H24E)=Sof(H24F)=Sof(N14X)=1-FVAR(1)
 Sof(C23)=Sof(C24)=Sof(H24A)=Sof(H24B)=Sof(H24C)=Sof(N14)=FVAR(1)
5.a Riding coordinates:
 O3(H3A,H3B)
5.b Ternary CH refined with riding coordinates:
 B01A(H01A)
5.c Aromatic/amide H refined with riding coordinates:
 C4(H4), C5(H5), C6(H6), C7(H7), C8(H8), C9(H9), C10(H10), C11(H11), C12(H12),
 C13(H13), C14(H14), C15(H15), C16(H16), C19(H19), C20(H20), C21(H21), C22(H22)
5.d Idealised Me refined as rotating group:
 C24(H24A,H24B,H24C), C24X(H24D,H24E,H24F)
;
_olex2_submission_special_instructions 'No special instructions were received'

loop_
_space_group_symop_operation_xyz
'x, y, z'
'-x, y+1/2, -z+1/2'
'-x, -y, -z'
'x, -y-1/2, z-1/2'

loop_
_atom_site_label
_atom_site_type_symbol
_atom_site_fract_x
_atom_site_fract_y
_atom_site_fract_z
_atom_site_U_iso_or_equiv
_atom_site_adp_type
_atom_site_occupancy
_atom_site_site_symmetry_order
_atom_site_calc_flag
_atom_site_refinement_flags_posn
_atom_site_refinement_flags_adp
_atom_site_refinement_flags_occupancy
_atom_site_disorder_assembly
_atom_site_disorder_group
B01A B -1.0593(3) -0.5355(4) -0.7495(4) 0.0187(12) Uani 1 1 d . . . . .
H01A H -1.111942 -0.561932 -0.751474 0.022 Uiso 1 1 calc R U . . .
C1 C -0.8505(3) -0.3638(4) -0.6468(4) 0.0200(11) Uani 1 1 d . . . . .
C2 C -0.8399(3) -0.3783(3) -0.8422(4) 0.0179(11) Uani 1 1 d . . . . .
C3 C -0.7976(3) -0.5251(4) -0.7316(4) 0.0207(11) Uani 1 1 d . . . . .
C4 C -1.0075(3) -0.2889(4) -0.7544(4) 0.0208(11) Uani 1 1 d . . . . .
H4 H -0.970493 -0.241042 -0.754106 0.025 Uiso 1 1 calc R U . . .
C5 C -1.0864(4) -0.2743(4) -0.7581(4) 0.0241(12) Uani 1 1 d . . . . .
H5 H -1.112646 -0.217065 -0.761024 0.029 Uiso 1 1 calc R U . . .
C6 C -1.1183(3) -0.3647(4) -0.7565(4) 0.0216(11) Uani 1 1 d . . . . .
H6 H -1.171082 -0.379036 -0.757463 0.026 Uiso 1 1 calc R U . . .
C7 C -0.9135(3) -0.5694(4) -0.5513(4) 0.0205(11) Uani 1 1 d . . . . .
H7 H -0.864358 -0.558641 -0.523213 0.025 Uiso 1 1 calc R U . . .
C8 C -0.9703(3) -0.6243(4) -0.5081(4) 0.0211(11) Uani 1 1 d . . . . .
H8 H -0.966908 -0.657101 -0.447067 0.025 Uiso 1 1 calc R U . . .
C9 C -1.0335(3) -0.6204(4) -0.5749(4) 0.0197(11) Uani 1 1 d . . . . .
H9 H -1.081164 -0.650262 -0.566757 0.024 Uiso 1 1 calc R U . . .
C10 C -0.9067(3) -0.5705(3) -0.9355(4) 0.0183(10) Uani 1 1 d . . . . .
H10 H -0.856771 -0.559372 -0.958892 0.022 Uiso 1 1 calc R U . . .
C11 C -0.9630(3) -0.6241(4) -0.9858(4) 0.0209(11) Uani 1 1 d . . . . .
H11 H -0.958287 -0.655790 -1.047215 0.025 Uiso 1 1 calc R U . . .
C12 C -1.0277(3) -0.6201(3) -0.9246(4) 0.0177(10) Uani 1 1 d . . . . .
H12 H -1.075412 -0.648768 -0.938190 0.021 Uiso 1 1 calc R U . . .
C13 C -0.6074(3) -0.0615(4) -0.3229(4) 0.0271(12) Uani 1 1 d . . . . .
H13 H -0.658165 -0.056155 -0.300389 0.032 Uiso 1 1 calc R U . . .
C14 C -0.5581(4) 0.0135(4) -0.3150(5) 0.0319(13) Uani 1 1 d . . . . .
H14 H -0.575035 0.069893 -0.286826 0.038 Uiso 1 1 calc R U . . .
C15 C -0.4824(4) 0.0052(5) -0.3494(5) 0.0367(15) Uani 1 1 d . . . . .
H15 H -0.448703 0.056416 -0.345886 0.044 Uiso 1 1 calc R U . . .
C16 C -0.4577(3) -0.0793(4) -0.3887(5) 0.0324(13) Uani 1 1 d . . . . .
H16 H -0.406463 -0.086221 -0.408951 0.039 Uiso 1 1 calc R U . . .
C17 C -0.5090(3) -0.1537(4) -0.3980(4) 0.0246(12) Uani 1 1 d . . . . .
C18 C -0.4864(3) -0.2472(4) -0.4387(4) 0.0243(12) Uani 1 1 d . . . . .
C19 C -0.4252(3) -0.2997(4) -0.3975(5) 0.0289(13) Uani 1 1 d . . . . .
H19 H -0.398418 -0.278031 -0.340184 0.035 Uiso 1 1 calc R U . . .
C20 C -0.4044(3) -0.3834(4) -0.4414(5) 0.0338(14) Uani 1 1 d . . . . .
H20 H -0.364521 -0.419634 -0.413292 0.041 Uiso 1 1 calc R U . . .
C21 C -0.4431(3) -0.4130(4) -0.5271(5) 0.0326(14) Uani 1 1 d . . . . .
H21 H -0.428893 -0.469329 -0.557781 0.039 Uiso 1 1 calc R U . . .
C22 C -0.5025(3) -0.3605(4) -0.5683(5) 0.0284(12) Uani 1 1 d . . . . .
H22 H -0.528586 -0.381290 -0.626463 0.034 Uiso 1 1 calc R U . . .
Fe1 Fe -0.89244(4) -0.45243(5) -0.74334(5) 0.01540(17) Uani 1 1 d . . . . .
Ho1 Ho -0.71008(2) -0.22682(2) -0.52009(2) 0.01742(10) Uani 1 1 d . . . . .
N1 N -0.8225(3) -0.3067(3) -0.5945(3) 0.0208(9) Uani 1 1 d . . . . .
N2 N -0.8027(2) -0.3364(3) -0.9002(3) 0.0211(9) Uani 1 1 d . . . . .
N3 N -0.7425(3) -0.5695(4) -0.7225(4) 0.0317(11) Uani 1 1 d . . . . .
N4 N -0.9909(2) -0.3802(3) -0.7514(3) 0.0173(9) Uani 1 1 d . . . . .
N5 N -1.0597(2) -0.4276(3) -0.7532(3) 0.0170(9) Uani 1 1 d . . . . .
N6 N -0.9396(2) -0.5337(3) -0.6396(3) 0.0163(9) Uani 1 1 d . . . . .
N7 N -1.0133(2) -0.5656(3) -0.6539(3) 0.0174(9) Uani 1 1 d . . . . .
N8 N -0.9352(2) -0.5370(3) -0.8480(3) 0.0180(9) Uani 1 1 d . . . . .
N9 N -1.0100(2) -0.5678(3) -0.8419(3) 0.0161(9) Uani 1 1 d . . . . .
N10 N -0.5826(2) -0.1437(3) -0.3632(3) 0.0226(10) Uani 1 1 d . . . . .
N11 N -0.5232(3) -0.2786(3) -0.5244(4) 0.0216(10) Uani 1 1 d . . . . .
N12 N -0.7326(3) -0.0305(3) -0.5688(4) 0.0248(10) Uani 1 1 d . . . . .
N13 N -0.7166(3) -0.4167(3) -0.4477(4) 0.0305(11) Uani 1 1 d . . . . .
O1 O -0.6321(2) -0.2163(3) -0.3700(3) 0.0234(8) Uani 1 1 d . . . . .
O2 O -0.5789(2) -0.2261(3) -0.5676(3) 0.0244(9) Uani 1 1 d . . . . .
O3 O -0.6977(2) -0.2085(3) -0.6997(3) 0.0295(9) Uani 1 1 d . . . . .
H3A H -0.668603 -0.246250 -0.732231 0.044 Uiso 1 1 d R U . . .
H3B H -0.733563 -0.171800 -0.722641 0.044 Uiso 1 1 d R U . . .
O4 O -0.6722(2) -0.0641(3) -0.5224(3) 0.0246(8) Uani 1 1 d . . . . .
O5 O -0.7840(2) -0.0884(3) -0.5935(3) 0.0287(9) Uani 1 1 d . . . . .
O6 O -0.7384(3) 0.0539(3) -0.5866(4) 0.0412(11) Uani 1 1 d . . . . .
O7 O -0.7506(2) -0.3505(3) -0.4017(3) 0.0274(9) Uani 1 1 d . . . . .
O8 O -0.6723(2) -0.3922(3) -0.5211(3) 0.0323(9) Uani 1 1 d . . . . .
O9 O -0.7263(3) -0.4995(3) -0.4257(4) 0.0479(12) Uani 1 1 d . . . . .
C23 C -0.3098(5) -0.2466(7) -0.6041(8) 0.047(2) Uiso 0.832(11) 1 d D . P A 1
C24 C -0.2386(6) -0.2618(8) -0.5365(9) 0.052(2) Uiso 0.832(11) 1 d D . P A 1
H24A H -0.192483 -0.251430 -0.574961 0.078 Uiso 0.832(11) 1 calc R U P A 1
H24B H -0.238664 -0.325174 -0.510982 0.078 Uiso 0.832(11) 1 calc R U P A 1
H24C H -0.239733 -0.218348 -0.480643 0.078 Uiso 0.832(11) 1 calc R U P A 1
N14 N -0.3648(5) -0.2370(7) -0.6524(8) 0.073(3) Uiso 0.832(11) 1 d D . P A 1
C23X C -0.298(2) -0.282(3) -0.649(3) 0.047(2) Uiso 0.168(11) 1 d D . P A 2
C24X C -0.249(3) -0.245(4) -0.559(4) 0.052(2) Uiso 0.168(11) 1 d D . P A 2
H24D H -0.203318 -0.213958 -0.585015 0.078 Uiso 0.168(11) 1 calc R U P A 2
H24E H -0.233413 -0.296036 -0.516353 0.078 Uiso 0.168(11) 1 calc R U P A 2
H24F H -0.278652 -0.200169 -0.521236 0.078 Uiso 0.168(11) 1 calc R U P A 2
N14X N -0.351(2) -0.298(4) -0.703(3) 0.073(3) Uiso 0.168(11) 1 d D . P A 2

loop_
_atom_site_aniso_label
_atom_site_aniso_U_11
_atom_site_aniso_U_22
_atom_site_aniso_U_33
_atom_site_aniso_U_23
_atom_site_aniso_U_13
_atom_site_aniso_U_12
B01A 0.025(3) 0.022(3) 0.010(3) -0.004(2) 0.002(2) -0.001(2)
C1 0.024(3) 0.026(3) 0.010(3) 0.004(2) 0.002(2) 0.004(2)
C2 0.025(3) 0.014(2) 0.014(3) -0.0032(19) -0.007(2) -0.002(2)
C3 0.025(3) 0.024(3) 0.014(3) 0.001(2) 0.000(2) -0.010(2)
C4 0.036(3) 0.021(3) 0.005(2) 0.0019(19) -0.001(2) -0.002(2)
C5 0.040(3) 0.024(3) 0.009(3) -0.002(2) -0.002(2) 0.006(2)
C6 0.029(3) 0.024(3) 0.012(3) 0.000(2) 0.001(2) 0.002(2)
C7 0.030(3) 0.019(3) 0.012(3) -0.004(2) -0.006(2) 0.004(2)
C8 0.035(3) 0.019(3) 0.010(3) -0.003(2) 0.004(2) 0.003(2)
C9 0.030(3) 0.018(3) 0.011(3) -0.0011(19) 0.007(2) -0.001(2)
C10 0.028(3) 0.018(3) 0.009(2) -0.0006(19) 0.003(2) 0.003(2)
C11 0.031(3) 0.021(3) 0.011(2) -0.004(2) -0.002(2) 0.002(2)
C12 0.027(3) 0.013(2) 0.013(3) -0.0017(19) -0.004(2) -0.002(2)
C13 0.030(3) 0.033(3) 0.018(3) -0.002(2) -0.001(2) 0.003(2)
C14 0.041(3) 0.029(3) 0.026(3) -0.006(2) 0.000(3) 0.004(3)
C15 0.047(4) 0.032(3) 0.031(4) -0.001(3) 0.002(3) -0.017(3)
C16 0.029(3) 0.037(3) 0.032(3) 0.001(3) 0.004(2) -0.006(3)
C17 0.026(3) 0.027(3) 0.021(3) 0.001(2) -0.001(2) -0.001(2)
C18 0.025(3) 0.029(3) 0.018(3) 0.003(2) 0.004(2) -0.001(2)
C19 0.025(3) 0.037(3) 0.024(3) 0.006(3) 0.000(2) -0.003(2)
C20 0.030(3) 0.036(3) 0.035(4) 0.012(3) 0.005(3) 0.009(3)
C21 0.027(3) 0.027(3) 0.043(4) -0.001(3) 0.007(3) 0.002(2)
C22 0.027(3) 0.030(3) 0.028(3) -0.003(2) 0.001(2) -0.002(2)
Fe1 0.0214(4) 0.0173(4) 0.0074(3) 0.0001(3) -0.0012(3) -0.0025(3)
Ho1 0.01881(14) 0.02047(16) 0.01294(15) -0.00318(9) -0.00061(9) -0.00035(9)
N1 0.029(2) 0.021(2) 0.013(2) -0.0035(18) 0.0000(18) -0.0033(19)
N2 0.025(2) 0.023(2) 0.016(2) -0.0003(18) 0.0018(18) -0.0033(19)
N3 0.028(3) 0.035(3) 0.032(3) 0.001(2) -0.001(2) 0.003(2)
N4 0.026(2) 0.020(2) 0.0056(19) -0.0011(16) -0.0008(16) -0.0021(18)
N5 0.020(2) 0.022(2) 0.009(2) 0.0010(16) -0.0005(16) 0.0001(17)
N6 0.024(2) 0.016(2) 0.009(2) -0.0034(16) 0.0003(16) -0.0021(17)
N7 0.022(2) 0.019(2) 0.012(2) -0.0024(16) 0.0008(16) -0.0029(17)
N8 0.022(2) 0.023(2) 0.009(2) 0.0003(17) -0.0013(16) 0.0004(18)
N9 0.020(2) 0.018(2) 0.010(2) -0.0001(16) -0.0009(16) 0.0001(17)
N10 0.023(2) 0.031(3) 0.014(2) -0.0004(19) -0.0005(17) -0.0052(19)
N11 0.023(2) 0.022(2) 0.020(3) 0.0026(18) 0.0001(18) 0.0010(18)
N12 0.027(2) 0.026(3) 0.022(3) 0.0014(19) 0.0046(19) 0.002(2)
N13 0.027(2) 0.024(3) 0.041(3) 0.006(2) -0.001(2) -0.004(2)
O1 0.0227(19) 0.034(2) 0.0136(19) -0.0054(15) -0.0021(15) -0.0025(16)
O2 0.0238(19) 0.026(2) 0.023(2) 0.0031(16) -0.0025(16) 0.0043(15)
O3 0.026(2) 0.045(2) 0.017(2) -0.0027(17) 0.0014(16) 0.0102(17)
O4 0.0232(18) 0.027(2) 0.023(2) 0.0037(16) -0.0048(15) -0.0012(16)
O5 0.0246(19) 0.038(2) 0.023(2) 0.0002(17) 0.0019(16) -0.0017(18)
O6 0.040(2) 0.029(2) 0.054(3) 0.008(2) 0.002(2) 0.0057(19)
O7 0.029(2) 0.025(2) 0.028(2) -0.0035(17) 0.0016(16) 0.0021(16)
O8 0.030(2) 0.025(2) 0.042(3) -0.0001(18) 0.0076(18) 0.0010(17)
O9 0.046(3) 0.029(3) 0.069(4) 0.009(2) 0.014(2) 0.001(2)

loop_
_atom_type_symbol
_atom_type_description
_atom_type_scat_dispersion_real
_atom_type_scat_dispersion_imag
_atom_type_scat_source
C C 0.0033 0.0016 'International Tables Vol C Tables 4.2.6.8 and 6.1.1.4'
H H 0.0000 0.0000 'International Tables Vol C Tables 4.2.6.8 and 6.1.1.4'
B B 0.0013 0.0007 'International Tables Vol C Tables 4.2.6.8 and 6.1.1.4'
Fe Fe 0.3555 0.8258 'International Tables Vol C Tables 4.2.6.8 and 6.1.1.4'
Ho Ho -0.0129 4.8818 'International Tables Vol C Tables 4.2.6.8 and 6.1.1.4'
N N 0.0063 0.0031 'International Tables Vol C Tables 4.2.6.8 and 6.1.1.4'
O O 0.0112 0.0059 'International Tables Vol C Tables 4.2.6.8 and 6.1.1.4'

loop_
_geom_angle_atom_site_label_1
_geom_angle_atom_site_label_2
_geom_angle_atom_site_label_3
_geom_angle
_geom_angle_site_symmetry_1
_geom_angle_site_symmetry_3
_geom_angle_publ_flag
N5 B01A H01A 112.2 . . ?
N5 B01A N7 107.8(4) . . ?
N5 B01A N9 105.7(4) . . ?
N7 B01A H01A 112.2 . . ?
N7 B01A N9 106.2(4) . . ?
N9 B01A H01A 112.2 . . ?
N1 C1 Fe1 174.8(5) . . ?
N2 C2 Fe1 174.9(4) . . ?
N3 C3 Fe1 178.1(5) . . ?
C5 C4 H4 124.4 . . ?
N4 C4 H4 124.4 . . ?
N4 C4 C5 111.1(5) . . ?
C4 C5 H5 127.8 . . ?
C4 C5 C6 104.5(5) . . ?
C6 C5 H5 127.8 . . ?
C5 C6 H6 125.8 . . ?
N5 C6 C5 108.4(5) . . ?
N5 C6 H6 125.8 . . ?
C8 C7 H7 125.0 . . ?
N6 C7 H7 125.0 . . ?
N6 C7 C8 110.1(5) . . ?
C7 C8 H8 127.2 . . ?
C7 C8 C9 105.5(5) . . ?
C9 C8 H8 127.2 . . ?
C8 C9 H9 126.2 . . ?
N7 C9 C8 107.6(5) . . ?
N7 C9 H9 126.2 . . ?
C11 C10 H10 125.0 . . ?
N8 C10 H10 125.0 . . ?
N8 C10 C11 109.9(5) . . ?
C10 C11 H11 127.5 . . ?
C12 C11 C10 105.0(4) . . ?
C12 C11 H11 127.5 . . ?
C11 C12 H12 125.7 . . ?
N9 C12 C11 108.7(4) . . ?
N9 C12 H12 125.7 . . ?
C14 C13 H13 119.9 . . ?
N10 C13 H13 119.9 . . ?
N10 C13 C14 120.3(5) . . ?
C13 C14 H14 120.2 . . ?
C13 C14 C15 119.5(6) . . ?
C15 C14 H14 120.2 . . ?
C14 C15 H15 120.2 . . ?
C16 C15 C14 119.6(6) . . ?
C16 C15 H15 120.2 . . ?
C15 C16 H16 120.0 . . ?
C15 C16 C17 120.0(6) . . ?
C17 C16 H16 120.0 . . ?
C16 C17 C18 123.0(5) . . ?
N10 C17 C16 119.1(5) . . ?
N10 C17 C18 117.7(5) . . ?
C19 C18 C17 122.5(5) . . ?
N11 C18 C17 118.1(5) . . ?
N11 C18 C19 119.2(5) . . ?
C18 C19 H19 120.0 . . ?
C20 C19 C18 119.9(6) . . ?
C20 C19 H19 120.0 . . ?
C19 C20 H20 120.4 . . ?
C21 C20 C19 119.3(6) . . ?
C21 C20 H20 120.4 . . ?
C20 C21 H21 119.7 . . ?
C20 C21 C22 120.6(6) . . ?
C22 C21 H21 119.7 . . ?
C21 C22 H22 120.0 . . ?
N11 C22 C21 120.0(6) . . ?
N11 C22 H22 120.0 . . ?
C1 Fe1 C3 89.4(2) . . ?
C1 Fe1 N4 90.46(19) . . ?
C1 Fe1 N6 94.44(19) . . ?
C1 Fe1 N8 176.6(2) . . ?
C2 Fe1 C1 85.2(2) . . ?
C2 Fe1 C3 86.6(2) . . ?
C2 Fe1 N4 95.3(2) . . ?
C2 Fe1 N6 175.9(2) . . ?
C2 Fe1 N8 91.88(19) . . ?
C3 Fe1 N4 178.1(2) . . ?
C3 Fe1 N6 89.34(19) . . ?
C3 Fe1 N8 92.1(2) . . ?
N6 Fe1 N4 88.80(17) . . ?
N8 Fe1 N4 88.19(17) . . ?
N8 Fe1 N6 88.63(17) . . ?
N1 Ho1 O5 79.39(14) . . ?
N1 Ho1 O7 72.03(14) . . ?
N1 Ho1 O8 76.07(15) . . ?
N2 Ho1 N1 84.78(15) 4_556 . ?
N2 Ho1 O5 68.33(13) 4_556 . ?
N2 Ho1 O7 69.87(14) 4_556 . ?
N2 Ho1 O8 122.45(14) 4_556 . ?
O1 Ho1 N1 143.00(14) . . ?
O1 Ho1 N2 78.64(14) . 4_556 ?
O1 Ho1 O3 139.28(13) . . ?
O1 Ho1 O4 78.46(13) . . ?
O1 Ho1 O5 122.96(13) . . ?
O1 Ho1 O7 71.25(13) . . ?
O1 Ho1 O8 85.32(14) . . ?
O2 Ho1 N1 130.85(14) . . ?
O2 Ho1 N2 144.35(14) . 4_556 ?
O2 Ho1 O1 71.96(14) . . ?
O2 Ho1 O3 68.59(14) . . ?
O2 Ho1 O4 74.38(13) . . ?
O2 Ho1 O5 111.98(12) . . ?
O2 Ho1 O7 117.08(13) . . ?
O2 Ho1 O8 75.24(13) . . ?
O3 Ho1 N1 74.65(14) . . ?
O3 Ho1 N2 132.18(14) . 4_556 ?
O3 Ho1 O4 81.64(14) . . ?
O3 Ho1 O5 65.72(13) . . ?
O3 Ho1 O7 137.41(14) . . ?
O3 Ho1 O8 94.08(14) . . ?
O4 Ho1 N1 131.09(14) . . ?
O4 Ho1 N2 80.44(14) . 4_556 ?
O4 Ho1 O5 51.80(12) . . ?
O4 Ho1 O7 140.83(13) . . ?
O4 Ho1 O8 148.74(13) . . ?
O7 Ho1 O5 130.78(13) . . ?
O8 Ho1 O5 151.71(14) . . ?
O8 Ho1 O7 52.66(13) . . ?
C1 N1 Ho1 151.9(4) . . ?
C2 N2 Ho1 169.8(4) . 4 ?
C4 N4 Fe1 133.6(4) . . ?
C4 N4 N5 107.1(4) . . ?
N5 N4 Fe1 119.2(3) . . ?
C6 N5 B01A 131.8(4) . . ?
C6 N5 N4 108.9(4) . . ?
N4 N5 B01A 119.3(4) . . ?
C7 N6 Fe1 133.4(4) . . ?
C7 N6 N7 107.1(4) . . ?
N7 N6 Fe1 119.5(3) . . ?
C9 N7 B01A 131.0(4) . . ?
C9 N7 N6 109.7(4) . . ?
N6 N7 B01A 119.3(4) . . ?
C10 N8 Fe1 132.9(4) . . ?
C10 N8 N9 107.1(4) . . ?
N9 N8 Fe1 119.9(3) . . ?
C12 N9 B01A 132.3(4) . . ?
C12 N9 N8 109.3(4) . . ?
N8 N9 B01A 118.4(4) . . ?
C13 N10 C17 121.5(5) . . ?
O1 N10 C13 119.1(4) . . ?
O1 N10 C17 119.4(5) . . ?
C22 N11 C18 121.0(5) . . ?
O2 N11 C18 119.6(4) . . ?
O2 N11 C22 119.4(5) . . ?
O5 N12 O4 116.3(4) . . ?
O6 N12 O4 121.0(5) . . ?
O6 N12 O5 122.7(5) . . ?
O7 N13 O8 116.2(4) . . ?
O9 N13 O7 122.3(5) . . ?
O9 N13 O8 121.5(5) . . ?
N10 O1 Ho1 117.0(3) . . ?
N11 O2 Ho1 124.7(3) . . ?
Ho1 O3 H3A 119.4 . . ?
Ho1 O3 H3B 109.8 . . ?
H3A O3 H3B 128.9 . . ?
N12 O4 Ho1 98.3(3) . . ?
N12 O5 Ho1 93.6(3) . . ?
N13 O7 Ho1 95.1(3) . . ?
N13 O8 Ho1 95.5(3) . . ?
N14 C23 C24 177.5(12) . . ?
C23 C24 H24A 109.5 . . ?
C23 C24 H24B 109.5 . . ?
C23 C24 H24C 109.5 . . ?
H24A C24 H24B 109.5 . . ?
H24A C24 H24C 109.5 . . ?
H24B C24 H24C 109.5 . . ?
N14X C23X C24X 162(4) . . ?
C23X C24X H24D 109.5 . . ?
C23X C24X H24E 109.5 . . ?
C23X C24X H24F 109.5 . . ?
H24D C24X H24E 109.5 . . ?
H24D C24X H24F 109.5 . . ?
H24E C24X H24F 109.5 . . ?

loop_
_geom_bond_atom_site_label_1
_geom_bond_atom_site_label_2
_geom_bond_distance
_geom_bond_site_symmetry_2
_geom_bond_publ_flag
B01A H01A 0.9800 . ?
B01A N5 1.532(7) . ?
B01A N7 1.537(7) . ?
B01A N9 1.564(7) . ?
C1 Fe1 1.921(5) . ?
C1 N1 1.163(7) . ?
C2 Fe1 1.913(5) . ?
C2 N2 1.166(7) . ?
C3 Fe1 1.934(6) . ?
C3 N3 1.141(7) . ?
C4 H4 0.9300 . ?
C4 C5 1.372(8) . ?
C4 N4 1.327(7) . ?
C5 H5 0.9300 . ?
C5 C6 1.395(8) . ?
C6 H6 0.9300 . ?
C6 N5 1.346(7) . ?
C7 H7 0.9300 . ?
C7 C8 1.379(8) . ?
C7 N6 1.340(7) . ?
C8 H8 0.9300 . ?
C8 C9 1.389(8) . ?
C9 H9 0.9300 . ?
C9 N7 1.350(7) . ?
C10 H10 0.9300 . ?
C10 C11 1.391(7) . ?
C10 N8 1.347(6) . ?
C11 H11 0.9300 . ?
C11 C12 1.386(7) . ?
C12 H12 0.9300 . ?
C12 N9 1.348(6) . ?
C13 H13 0.9300 . ?
C13 C14 1.363(9) . ?
C13 N10 1.354(7) . ?
C14 H14 0.9300 . ?
C14 C15 1.390(9) . ?
C15 H15 0.9300 . ?
C15 C16 1.376(9) . ?
C16 H16 0.9300 . ?
C16 C17 1.380(8) . ?
C17 C18 1.485(8) . ?
C17 N10 1.360(7) . ?
C18 C19 1.392(8) . ?
C18 N11 1.361(8) . ?
C19 H19 0.9300 . ?
C19 C20 1.371(9) . ?
C20 H20 0.9300 . ?
C20 C21 1.367(9) . ?
C21 H21 0.9300 . ?
C21 C22 1.369(8) . ?
C22 H22 0.9300 . ?
C22 N11 1.348(7) . ?
Fe1 N4 1.980(4) . ?
Fe1 N6 1.972(4) . ?
Fe1 N8 1.962(4) . ?
Ho1 N1 2.434(4) . ?
Ho1 N2 2.433(4) 4_556 ?
Ho1 O1 2.376(4) . ?
Ho1 O2 2.351(4) . ?
Ho1 O3 2.394(4) . ?
Ho1 O4 2.400(4) . ?
Ho1 O5 2.523(4) . ?
Ho1 O7 2.455(4) . ?
Ho1 O8 2.435(4) . ?
N4 N5 1.361(6) . ?
N6 N7 1.356(6) . ?
N8 N9 1.363(6) . ?
N10 O1 1.338(6) . ?
N11 O2 1.333(6) . ?
N12 O4 1.289(6) . ?
N12 O5 1.246(6) . ?
N12 O6 1.224(6) . ?
N13 O7 1.266(6) . ?
N13 O8 1.289(6) . ?
N13 O9 1.222(6) . ?
O3 H3A 0.8533 . ?
O3 H3B 0.8583 . ?
C23 C24 1.518(7) . ?
C23 N14 1.140(7) . ?
C24 H24A 0.9600 . ?
C24 H24B 0.9600 . ?
C24 H24C 0.9600 . ?
C23X C24X 1.539(10) . ?
C23X N14X 1.160(10) . ?
C24X H24D 0.9600 . ?
C24X H24E 0.9600 . ?
C24X H24F 0.9600 . ?

loop_
_geom_torsion_atom_site_label_1
_geom_torsion_atom_site_label_2
_geom_torsion_atom_site_label_3
_geom_torsion_atom_site_label_4
_geom_torsion
_geom_torsion_site_symmetry_1
_geom_torsion_site_symmetry_2
_geom_torsion_site_symmetry_3
_geom_torsion_site_symmetry_4
_geom_torsion_publ_flag
C4 C5 C6 N5 -0.7(6) . . . . ?
C4 N4 N5 B01A -179.4(4) . . . . ?
C4 N4 N5 C6 -0.5(5) . . . . ?
C5 C4 N4 Fe1 -178.9(4) . . . . ?
C5 C4 N4 N5 0.1(6) . . . . ?
C5 C6 N5 B01A 179.5(5) . . . . ?
C5 C6 N5 N4 0.8(5) . . . . ?
C7 C8 C9 N7 0.4(6) . . . . ?
C7 N6 N7 B01A 179.4(4) . . . . ?
C7 N6 N7 C9 0.3(5) . . . . ?
C8 C7 N6 Fe1 -178.8(3) . . . . ?
C8 C7 N6 N7 -0.1(5) . . . . ?
C8 C9 N7 B01A -179.4(5) . . . . ?
C8 C9 N7 N6 -0.4(5) . . . . ?
C10 C11 C12 N9 -0.7(6) . . . . ?
C10 N8 N9 B01A -177.2(4) . . . . ?
C10 N8 N9 C12 0.2(5) . . . . ?
C11 C10 N8 Fe1 -176.2(4) . . . . ?
C11 C10 N8 N9 -0.7(6) . . . . ?
C11 C12 N9 B01A 177.3(5) . . . . ?
C11 C12 N9 N8 0.3(6) . . . . ?
C13 C14 C15 C16 -1.5(10) . . . . ?
C13 N10 O1 Ho1 88.8(5) . . . . ?
C14 C13 N10 C17 -0.8(8) . . . . ?
C14 C13 N10 O1 180.0(5) . . . . ?
C14 C15 C16 C17 3.0(10) . . . . ?
C15 C16 C17 C18 -179.4(6) . . . . ?
C15 C16 C17 N10 -3.3(9) . . . . ?
C16 C17 C18 C19 55.9(8) . . . . ?
C16 C17 C18 N11 -118.8(6) . . . . ?
C16 C17 N10 C13 2.3(8) . . . . ?
C16 C17 N10 O1 -178.6(5) . . . . ?
C17 C18 C19 C20 -176.7(5) . . . . ?
C17 C18 N11 C22 176.4(5) . . . . ?
C17 C18 N11 O2 -1.3(7) . . . . ?
C17 N10 O1 Ho1 -90.4(5) . . . . ?
C18 C17 N10 C13 178.5(5) . . . . ?
C18 C17 N10 O1 -2.3(7) . . . . ?
C18 C19 C20 C21 1.7(9) . . . . ?
C18 N11 O2 Ho1 -84.8(5) . . . . ?
C19 C18 N11 C22 1.5(8) . . . . ?
C19 C18 N11 O2 -176.2(5) . . . . ?
C19 C20 C21 C22 -0.8(9) . . . . ?
C20 C21 C22 N11 0.2(9) . . . . ?
C21 C22 N11 C18 -0.6(8) . . . . ?
C21 C22 N11 O2 177.1(5) . . . . ?
C22 N11 O2 Ho1 97.4(5) . . . . ?
Fe1 N4 N5 B01A -0.3(5) . . . . ?
Fe1 N4 N5 C6 178.6(3) . . . . ?
Fe1 N6 N7 B01A -1.6(5) . . . . ?
Fe1 N6 N7 C9 179.3(3) . . . . ?
Fe1 N8 N9 B01A -1.0(6) . . . . ?
Fe1 N8 N9 C12 176.5(3) . . . . ?
N4 C4 C5 C6 0.4(6) . . . . ?
N5 B01A N7 C9 123.8(5) . . . . ?
N5 B01A N7 N6 -55.1(6) . . . . ?
N5 B01A N9 C12 -118.6(6) . . . . ?
N5 B01A N9 N8 58.1(5) . . . . ?
N6 C7 C8 C9 -0.2(6) . . . . ?
N7 B01A N5 C6 -122.5(5) . . . . ?
N7 B01A N5 N4 56.1(5) . . . . ?
N7 B01A N9 C12 127.0(5) . . . . ?
N7 B01A N9 N8 -56.3(5) . . . . ?
N8 C10 C11 C12 0.9(6) . . . . ?
N9 B01A N5 C6 124.2(5) . . . . ?
N9 B01A N5 N4 -57.1(5) . . . . ?
N9 B01A N7 C9 -123.3(5) . . . . ?
N9 B01A N7 N6 57.8(5) . . . . ?
N10 C13 C14 C15 0.4(9) . . . . ?
N10 C17 C18 C19 -120.2(6) . . . . ?
N10 C17 C18 N11 65.1(7) . . . . ?
N11 C18 C19 C20 -2.0(8) . . . . ?
O4 N12 O5 Ho1 0.0(4) . . . . ?
O5 N12 O4 Ho1 0.0(5) . . . . ?
O6 N12 O4 Ho1 179.7(4) . . . . ?
O6 N12 O5 Ho1 -179.7(5) . . . . ?
O7 N13 O8 Ho1 -7.6(5) . . . . ?
O8 N13 O7 Ho1 7.5(5) . . . . ?
O9 N13 O7 Ho1 -170.8(5) . . . . ?
O9 N13 O8 Ho1 170.7(5) . . . . ?
